data_7014263
loop_
_publ_author_name
'Alvarez, Celedonio M.'
'Alvarez, M. Angeles'
'Garc\'ia-Viv\'o, Daniel'
'Garc\'ia, M Esther'
'Ruiz, Miguel A.'
'Sa\'aez, David'
'Falvello, Larry R.'
'Soler, Tatiana'
'Herson, Patrick'

_publ_section_title
;
 Proton induced P-H and Mo-H bond activation at the phosphide bridged
 dimolybdenum complexes [Mo2Cp2(mu-H)(mu-PHR)(CO)4](R = Cy,
 2,4,6-C6H2R'3; R'= H, Me, tBu).
;
_journal_issue 24
_journal_name_full 'Dalton transactions (Cambridge, England : 2003)'
_journal_page_first 4168
_journal_page_last 4179
_journal_paper_doi 10.1039/b412875c
_journal_year 2004
_chemical_compound_source 'synthesis as described'
_chemical_formula_moiety 'C20 H16 Cl1 Mo2 O4 P1'
_chemical_formula_sum 'C20 H16 Cl Mo2 O4 P'
_chemical_formula_weight 578.63
_chemical_name_systematic
;
?
;
_space_group_IT_number 2
_symmetry_cell_setting triclinic
_symmetry_Int_Tables_number 2
_symmetry_space_group_name_Hall '-P 1'
_symmetry_space_group_name_H-M 'P -1'
_atom_sites_solution_hydrogens geom
_atom_sites_solution_primary direct
_atom_sites_solution_secondary difmap
_audit_conform_dict_location ftp://ftp.iucr.org/pub/cif_core.dic
_audit_conform_dict_name cif_core.dic
_audit_conform_dict_version 2.2
_audit_creation_date 2004-03-11T12:32:58-00:00
_audit_creation_method 'WinGX routine CIF_UPDATE'
_cell_angle_alpha 104.2950(10)
_cell_angle_beta 102.8910(10)
_cell_angle_gamma 106.6910(10)
_cell_formula_units_Z 2
_cell_length_a 8.63500(10)
_cell_length_b 9.89690(10)
_cell_length_c 13.70360(10)
_cell_measurement_reflns_used 5234
_cell_measurement_temperature 100(2)
_cell_measurement_theta_max 70.5
_cell_measurement_theta_min 3.509
_cell_measurement_wavelength 1.54183
_cell_volume 1031.06(2)
_computing_cell_refinement 'BRUKER SMART v. 5.625'
_computing_data_collection 'BRUKER SMART v. 5.625'
_computing_data_reduction 'BRUKER SAINT v. 6.0'
_computing_molecular_graphics 'Ortep-3 for Windows (Farrugia, 1997)'
_computing_publication_material 'WinGX publication routines (Farrugia, 1999)'
_computing_structure_refinement 'SHELXL-97 (Sheldrick, 1997)'
_computing_structure_solution 'DIRDIF (1999)'
_diffrn_ambient_temperature 100(2)
_diffrn_measured_fraction_theta_full 0.861
_diffrn_measured_fraction_theta_max 0.861
_diffrn_measurement_device_type 'Smart-CCD-1000 BRUKER'
_diffrn_measurement_method 'omega scans'
_diffrn_radiation_monochromator graphite
_diffrn_radiation_probe x-ray
_diffrn_radiation_type CuK\a
_diffrn_radiation_wavelength 1.54183
_diffrn_reflns_av_R_equivalents 0.0464
_diffrn_reflns_av_unetI/netI 0.056
_diffrn_reflns_limit_h_max 9
_diffrn_reflns_limit_h_min -10
_diffrn_reflns_limit_k_max 11
_diffrn_reflns_limit_k_min -11
_diffrn_reflns_limit_l_max 16
_diffrn_reflns_limit_l_min -16
_diffrn_reflns_number 6603
_diffrn_reflns_theta_full 70.55
_diffrn_reflns_theta_max 70.55
_diffrn_reflns_theta_min 3.509
_exptl_absorpt_coefficient_mu 12.093
_exptl_absorpt_correction_type empirical
_exptl_absorpt_process_details 'SADABS v. 2.03'
_exptl_crystal_colour red
_exptl_crystal_density_diffrn 1.864
_exptl_crystal_density_method 'not measured'
_exptl_crystal_description prism
_exptl_crystal_F_000 568
_exptl_crystal_size_max 0.32
_exptl_crystal_size_mid 0.25
_exptl_crystal_size_min 0.18
_refine_diff_density_max 0.542
_refine_diff_density_min -0.989
_refine_diff_density_rms 0.099
_refine_ls_extinction_coef 0.0034(2)
_refine_ls_extinction_expression Fc^*^=kFc[1+0.001xFc^2^\l^3^/sin(2\q)]^-1/4^
_refine_ls_extinction_method SHELXL
_refine_ls_goodness_of_fit_ref 1.049
_refine_ls_hydrogen_treatment mixed
_refine_ls_matrix_type full
_refine_ls_number_parameters 318
_refine_ls_number_reflns 3407
_refine_ls_number_restraints 0
_refine_ls_restrained_S_all 1.049
_refine_ls_R_factor_all 0.0324
_refine_ls_R_factor_gt 0.0313
_refine_ls_shift/su_max 0.032
_refine_ls_shift/su_mean 0.001
_refine_ls_structure_factor_coef Fsqd
_refine_ls_weighting_details 'calc w=1/[\s^2^(Fo^2^)+(0.0385P)^2^+0.2486P] where P=(Fo^2^+2Fc^2^)/3'
_refine_ls_weighting_scheme calc
_refine_ls_wR_factor_gt 0.0825
_refine_ls_wR_factor_ref 0.0836
_reflns_number_gt 3240
_reflns_number_total 3407
_reflns_threshold_expression >2sigma(I)
_cod_data_source_file b412875c.txt
_cod_data_source_block 8
_cod_depositor_comments
;
The following automatic conversions were performed:
'_exptl_absorpt_correction_type' value 'Empirical' changed to 'empirical'
according to '/home/saulius/struct/CIF-dictionaries/cif_core.dic'
dictionary named 'cif_core.dic' version 2.4.1 from 2010-06-29.

Automatic conversion script
Id: cif_fix_enum 1527 2010-12-29 10:47:43Z saulius 
;
_cod_original_cell_volume 1031.057(18)
_cod_database_code 7014263

loop_
_symmetry_equiv_pos_as_xyz
'x, y, z'
'-x, -y, -z'

loop_
_atom_site_label
_atom_site_type_symbol
_atom_site_fract_x
_atom_site_fract_y
_atom_site_fract_z
_atom_site_U_iso_or_equiv
_atom_site_adp_type
_atom_site_occupancy
_atom_site_symmetry_multiplicity
_atom_site_calc_flag
_atom_site_refinement_flags
_atom_site_disorder_assembly
_atom_site_disorder_group
Mo1 Mo 0.65814(3) 0.52494(3) 0.778287(18) 0.03012(13) Uani 1 1 d . . .
Mo2 Mo 0.85624(3) 0.31346(3) 0.691959(19) 0.03416(13) Uani 1 1 d . . .
P1 P 0.95958(9) 0.56135(9) 0.81523(6) 0.03027(19) Uani 1 1 d . . .
Cl1 Cl 0.68056(13) 0.40203(11) 0.91961(7) 0.0531(2) Uani 1 1 d . . .
O4 O 1.1114(4) 0.4418(4) 0.5824(3) 0.0761(9) Uani 1 1 d . . .
O2 O 0.6797(3) 0.5668(4) 0.5619(2) 0.0581(7) Uani 1 1 d . . .
O3 O 0.6031(4) 0.2302(4) 0.4663(2) 0.0816(10) Uani 1 1 d . . .
O1 O 0.3617(4) 0.2203(4) 0.6326(3) 0.0751(9) Uani 1 1 d . . .
C31 C 1.0983(4) 0.7323(3) 0.8062(3) 0.0357(7) Uani 1 1 d . . .
C3 C 0.6932(5) 0.2654(4) 0.5513(3) 0.0537(9) Uani 1 1 d . . .
C1 C 0.4749(5) 0.3261(4) 0.6854(3) 0.0467(8) Uani 1 1 d . . .
C36 C 1.0894(5) 0.7570(4) 0.7097(3) 0.0454(8) Uani 1 1 d . . .
C32 C 1.2152(5) 0.8423(4) 0.8993(3) 0.0519(9) Uani 1 1 d . . .
C22 C 0.7404(6) 0.7652(5) 0.8990(4) 0.0592(11) Uani 1 1 d . . .
C34 C 1.3089(5) 0.9988(5) 0.7991(5) 0.0685(13) Uani 1 1 d . . .
C14 C 0.7681(10) 0.0600(5) 0.6722(6) 0.100(2) Uani 1 1 d . . .
C11 C 0.9391(7) 0.2250(6) 0.8305(4) 0.0638(12) Uani 1 1 d . . .
C25 C 0.5056(7) 0.6722(6) 0.7512(4) 0.0643(12) Uani 1 1 d . . .
C21 C 0.6815(6) 0.7647(5) 0.7940(4) 0.0618(11) Uani 1 1 d . . .
C13 C 0.9343(10) 0.1088(7) 0.6672(5) 0.0862(18) Uani 1 1 d . . .
C2 C 0.6778(4) 0.5440(4) 0.6388(3) 0.0406(7) Uani 1 1 d . . .
C15 C 0.7730(7) 0.1316(6) 0.7741(6) 0.0812(18) Uani 1 1 d . . .
C4 C 1.0133(5) 0.3993(4) 0.6235(3) 0.0469(8) Uani 1 1 d . . .
C33 C 1.3186(6) 0.9750(5) 0.8937(5) 0.0674(14) Uani 1 1 d . . .
C35 C 1.1957(6) 0.8910(5) 0.7078(5) 0.0628(12) Uani 1 1 d . . .
C24 C 0.4589(6) 0.6174(5) 0.8301(4) 0.0601(11) Uani 1 1 d . . .
C12 C 1.0374(8) 0.2075(7) 0.7641(5) 0.0700(14) Uani 1 1 d . . .
C23 C 0.6000(6) 0.6763(5) 0.9190(4) 0.0597(11) Uani 1 1 d . . .
H2 H 1.027(5) 0.576(4) 0.908(3) 0.046(10) Uiso 1 1 d . . .
H32 H 1.229(6) 0.823(5) 0.969(4) 0.068(13) Uiso 1 1 d . . .
H34 H 1.386(7) 1.098(7) 0.800(4) 0.090(17) Uiso 1 1 d . . .
H36 H 1.011(5) 0.689(4) 0.652(3) 0.039(10) Uiso 1 1 d . . .
H33 H 1.378(7) 1.030(6) 0.946(4) 0.063(15) Uiso 1 1 d . . .
H15 H 0.691(7) 0.126(6) 0.799(4) 0.074(16) Uiso 1 1 d . . .
H11 H 0.966(6) 0.282(5) 0.892(4) 0.053(12) Uiso 1 1 d . . .
H14 H 0.695(11) -0.010(10) 0.622(6) 0.14(3) Uiso 1 1 d . . .
H35 H 1.185(6) 0.908(6) 0.648(4) 0.068(15) Uiso 1 1 d . . .
H23 H 0.624(10) 0.664(9) 0.984(6) 0.13(3) Uiso 1 1 d . . .
H22 H 0.842(8) 0.816(7) 0.948(4) 0.085(18) Uiso 1 1 d . . .
H12 H 1.139(8) 0.242(6) 0.781(4) 0.079(18) Uiso 1 1 d . . .
H21 H 0.759(6) 0.823(6) 0.759(4) 0.076(14) Uiso 1 1 d . . .
H25 H 0.431(6) 0.658(5) 0.693(3) 0.052(12) Uiso 1 1 d . . .
H24 H 0.345(7) 0.542(6) 0.816(4) 0.081(15) Uiso 1 1 d . . .
H13 H 0.958(8) 0.070(7) 0.605(5) 0.092(18) Uiso 1 1 d . . .

loop_
_atom_site_aniso_label
_atom_site_aniso_U_11
_atom_site_aniso_U_22
_atom_site_aniso_U_33
_atom_site_aniso_U_23
_atom_site_aniso_U_13
_atom_site_aniso_U_12
Mo1 0.03009(18) 0.03436(18) 0.03685(18) 0.02171(13) 0.01723(12) 0.01385(11)
Mo2 0.03576(19) 0.03073(18) 0.03953(18) 0.01465(13) 0.01446(13) 0.01268(11)
P1 0.0288(4) 0.0332(4) 0.0310(4) 0.0149(3) 0.0102(3) 0.0102(3)
Cl1 0.0649(6) 0.0675(6) 0.0588(5) 0.0470(5) 0.0370(5) 0.0339(4)
O4 0.075(2) 0.099(2) 0.078(2) 0.0411(19) 0.0538(18) 0.0322(18)
O2 0.0515(15) 0.090(2) 0.0479(14) 0.0439(14) 0.0200(12) 0.0267(13)
O3 0.077(2) 0.093(3) 0.0448(16) 0.0048(16) -0.0032(15) 0.0207(18)
O1 0.0497(16) 0.0608(18) 0.091(2) 0.0187(17) 0.0202(16) -0.0074(13)
C31 0.0285(15) 0.0313(15) 0.0478(17) 0.0139(14) 0.0142(13) 0.0092(11)
C3 0.053(2) 0.051(2) 0.050(2) 0.0112(17) 0.0145(18) 0.0144(16)
C1 0.0418(19) 0.050(2) 0.055(2) 0.0273(17) 0.0214(17) 0.0126(15)
C36 0.0415(19) 0.0441(19) 0.059(2) 0.0279(18) 0.0237(18) 0.0125(15)
C32 0.047(2) 0.0391(19) 0.060(2) 0.0077(18) 0.0137(18) 0.0123(15)
C22 0.065(3) 0.045(2) 0.069(3) 0.010(2) 0.027(2) 0.0254(19)
C34 0.046(2) 0.038(2) 0.126(4) 0.034(3) 0.035(3) 0.0106(16)
C14 0.124(6) 0.024(2) 0.120(5) 0.029(3) -0.004(4) 0.010(2)
C11 0.098(4) 0.057(3) 0.065(3) 0.038(2) 0.036(3) 0.046(3)
C25 0.075(3) 0.078(3) 0.078(3) 0.045(3) 0.035(3) 0.057(3)
C21 0.084(3) 0.045(2) 0.091(3) 0.042(2) 0.049(3) 0.039(2)
C13 0.136(6) 0.064(3) 0.094(4) 0.034(3) 0.057(4) 0.065(4)
C2 0.0333(17) 0.053(2) 0.0407(16) 0.0255(15) 0.0130(14) 0.0141(13)
C15 0.082(3) 0.062(3) 0.147(6) 0.074(4) 0.065(4) 0.038(3)
C4 0.047(2) 0.054(2) 0.0437(17) 0.0157(16) 0.0199(17) 0.0203(15)
C33 0.048(2) 0.0322(19) 0.095(4) -0.002(2) 0.011(2) 0.0039(16)
C35 0.057(3) 0.060(3) 0.102(4) 0.052(3) 0.045(3) 0.026(2)
C24 0.052(2) 0.067(3) 0.086(3) 0.035(2) 0.041(2) 0.036(2)
C12 0.069(3) 0.075(3) 0.101(4) 0.054(3) 0.036(3) 0.049(3)
C23 0.084(3) 0.060(2) 0.063(2) 0.027(2) 0.045(3) 0.044(2)

loop_
_atom_type_symbol
_atom_type_description
_atom_type_scat_dispersion_real
_atom_type_scat_dispersion_imag
_atom_type_scat_source
C C 0.0181 0.0091 'International Tables Vol C Tables 4.2.6.8 and 6.1.1.4'
H H 0 0 'International Tables Vol C Tables 4.2.6.8 and 6.1.1.4'
Cl Cl 0.3639 0.7018 'International Tables Vol C Tables 4.2.6.8 and 6.1.1.4'
Mo Mo -0.0483 2.7339 'International Tables Vol C Tables 4.2.6.8 and 6.1.1.4'
O O 0.0492 0.0322 'International Tables Vol C Tables 4.2.6.8 and 6.1.1.4'
P P 0.2955 0.4335 'International Tables Vol C Tables 4.2.6.8 and 6.1.1.4'

loop_
_geom_angle_atom_site_label_1
_geom_angle_atom_site_label_2
_geom_angle_atom_site_label_3
_geom_angle
_geom_angle_site_symmetry_1
_geom_angle_site_symmetry_3
_geom_angle_publ_flag
C2 Mo1 C1 83.21(14) . . ?
C2 Mo1 C25 78.35(16) . . ?
C1 Mo1 C25 97.8(2) . . ?
C2 Mo1 C21 75.65(16) . . ?
C1 Mo1 C21 132.28(17) . . ?
C25 Mo1 C21 36.54(19) . . ?
C2 Mo1 C24 112.54(16) . . ?
C1 Mo1 C24 91.75(17) . . ?
C25 Mo1 C24 35.65(17) . . ?
C21 Mo1 C24 59.59(16) . . ?
C2 Mo1 C22 108.20(16) . . ?
C1 Mo1 C22 150.17(16) . . ?
C25 Mo1 C22 59.6(2) . . ?
C21 Mo1 C22 35.68(17) . . ?
C24 Mo1 C22 58.45(17) . . ?
C2 Mo1 C23 132.24(15) . . ?
C1 Mo1 C23 118.17(17) . . ?
C25 Mo1 C23 57.83(17) . . ?
C21 Mo1 C23 58.16(16) . . ?
C24 Mo1 C23 33.92(17) . . ?
C22 Mo1 C23 34.66(16) . . ?
C2 Mo1 P1 82.70(10) . . ?
C1 Mo1 P1 121.36(11) . . ?
C25 Mo1 P1 133.81(15) . . ?
C21 Mo1 P1 97.98(13) . . ?
C24 Mo1 P1 145.65(13) . . ?
C22 Mo1 P1 87.92(12) . . ?
C23 Mo1 P1 113.16(13) . . ?
C2 Mo1 Cl1 152.61(11) . . ?
C1 Mo1 Cl1 84.64(11) . . ?
C25 Mo1 Cl1 127.72(13) . . ?
C21 Mo1 Cl1 129.48(13) . . ?
C24 Mo1 Cl1 92.27(12) . . ?
C22 Mo1 Cl1 94.39(13) . . ?
C23 Mo1 Cl1 75.02(11) . . ?
P1 Mo1 Cl1 82.84(3) . . ?
C4 Mo2 C3 80.84(16) . . ?
C4 Mo2 C13 90.2(2) . . ?
C3 Mo2 C13 101.3(2) . . ?
C4 Mo2 C12 91.17(18) . . ?
C3 Mo2 C12 135.3(2) . . ?
C13 Mo2 C12 34.4(2) . . ?
C4 Mo2 C14 121.4(3) . . ?
C3 Mo2 C14 89.6(2) . . ?
C13 Mo2 C14 35.3(3) . . ?
C12 Mo2 C14 57.5(2) . . ?
C4 Mo2 C11 122.27(17) . . ?
C3 Mo2 C11 145.64(19) . . ?
C13 Mo2 C11 57.8(2) . . ?
C12 Mo2 C11 34.87(18) . . ?
C14 Mo2 C11 57.2(2) . . ?
C4 Mo2 C15 146.39(17) . . ?
C3 Mo2 C15 112.7(2) . . ?
C13 Mo2 C15 57.7(2) . . ?
C12 Mo2 C15 57.1(2) . . ?
C14 Mo2 C15 34.2(2) . . ?
C11 Mo2 C15 34.0(2) . . ?
C4 Mo2 P1 84.71(11) . . ?
C3 Mo2 P1 119.13(12) . . ?
C13 Mo2 P1 137.7(2) . . ?
C12 Mo2 P1 103.59(17) . . ?
C14 Mo2 P1 145.2(2) . . ?
C11 Mo2 P1 90.14(13) . . ?
C15 Mo2 P1 111.47(18) . . ?
C31 P1 Mo2 128.01(11) . . ?
C31 P1 Mo1 116.94(10) . . ?
Mo2 P1 Mo1 84.11(2) . . ?
C31 P1 H2 100.2(19) . . ?
Mo2 P1 H2 115.6(18) . . ?
Mo1 P1 H2 111.9(18) . . ?
C32 C31 C36 119.2(3) . . ?
C32 C31 P1 118.7(3) . . ?
C36 C31 P1 122.1(3) . . ?
O3 C3 Mo2 175.2(4) . . ?
O1 C1 Mo1 174.0(4) . . ?
C35 C36 C31 119.7(4) . . ?
C35 C36 H36 122(2) . . ?
C31 C36 H36 118(2) . . ?
C33 C32 C31 119.2(4) . . ?
C33 C32 H32 121(3) . . ?
C31 C32 H32 120(3) . . ?
C23 C22 C21 106.8(5) . . ?
C23 C22 Mo1 74.3(3) . . ?
C21 C22 Mo1 69.8(2) . . ?
C23 C22 H22 124(4) . . ?
C21 C22 H22 129(4) . . ?
Mo1 C22 H22 125(4) . . ?
C33 C34 C35 119.7(4) . . ?
C33 C34 H34 118(3) . . ?
C35 C34 H34 122(3) . . ?
C15 C14 C13 107.8(6) . . ?
C15 C14 Mo2 74.7(3) . . ?
C13 C14 Mo2 70.7(3) . . ?
C15 C14 H14 133(6) . . ?
C13 C14 H14 118(6) . . ?
Mo2 C14 H14 128(6) . . ?
C15 C11 C12 107.7(5) . . ?
C15 C11 Mo2 74.5(3) . . ?
C12 C11 Mo2 71.1(3) . . ?
C15 C11 H11 122(3) . . ?
C12 C11 H11 130(3) . . ?
Mo2 C11 H11 118(3) . . ?
C24 C25 C21 107.7(5) . . ?
C24 C25 Mo1 74.6(2) . . ?
C21 C25 Mo1 71.9(2) . . ?
C24 C25 H25 122(3) . . ?
C21 C25 H25 130(3) . . ?
Mo1 C25 H25 126(3) . . ?
C22 C21 C25 107.5(4) . . ?
C22 C21 Mo1 74.6(2) . . ?
C25 C21 Mo1 71.5(2) . . ?
C22 C21 H21 123(3) . . ?
C25 C21 H21 129(3) . . ?
Mo1 C21 H21 119(3) . . ?
C12 C13 C14 107.7(6) . . ?
C12 C13 Mo2 73.4(3) . . ?
C14 C13 Mo2 74.0(3) . . ?
C12 C13 H13 132(4) . . ?
C14 C13 H13 120(4) . . ?
Mo2 C13 H13 120(4) . . ?
O2 C2 Mo1 171.8(3) . . ?
C11 C15 C14 107.8(6) . . ?
C11 C15 Mo2 71.4(3) . . ?
C14 C15 Mo2 71.0(3) . . ?
C11 C15 H15 124(4) . . ?
C14 C15 H15 128(4) . . ?
Mo2 C15 H15 120(4) . . ?
O4 C4 Mo2 174.9(4) . . ?
C34 C33 C32 121.4(5) . . ?
C34 C33 H33 124(4) . . ?
C32 C33 H33 114(4) . . ?
C34 C35 C36 120.9(5) . . ?
C34 C35 H35 120(4) . . ?
C36 C35 H35 119(4) . . ?
C23 C24 C25 107.8(4) . . ?
C23 C24 Mo1 74.9(2) . . ?
C25 C24 Mo1 69.8(2) . . ?
C23 C24 H24 130(3) . . ?
C25 C24 H24 122(3) . . ?
Mo1 C24 H24 116(3) . . ?
C13 C12 C11 108.9(6) . . ?
C13 C12 Mo2 72.2(3) . . ?
C11 C12 Mo2 74.0(3) . . ?
C13 C12 H12 125(4) . . ?
C11 C12 H12 126(4) . . ?
Mo2 C12 H12 125(4) . . ?
C24 C23 C22 110.2(4) . . ?
C24 C23 Mo1 71.2(2) . . ?
C22 C23 Mo1 71.1(2) . . ?
C24 C23 H23 135(5) . . ?
C22 C23 H23 115(5) . . ?
Mo1 C23 H23 119(5) . . ?

loop_
_geom_bond_atom_site_label_1
_geom_bond_atom_site_label_2
_geom_bond_distance
_geom_bond_site_symmetry_2
_geom_bond_publ_flag
Mo1 C2 2.006(3) . ?
Mo1 C1 2.018(4) . ?
Mo1 C25 2.269(4) . ?
Mo1 C21 2.274(4) . ?
Mo1 C24 2.331(4) . ?
Mo1 C22 2.336(4) . ?
Mo1 C23 2.378(4) . ?
Mo1 P1 2.4381(8) . ?
Mo1 Cl1 2.5296(8) . ?
Mo2 C4 1.934(4) . ?
Mo2 C3 1.969(4) . ?
Mo2 C13 2.285(5) . ?
Mo2 C12 2.300(5) . ?
Mo2 C14 2.328(4) . ?
Mo2 C11 2.336(4) . ?
Mo2 C15 2.375(5) . ?
Mo2 P1 2.3857(8) . ?
P1 C31 1.822(3) . ?
P1 H2 1.22(4) . ?
O4 C4 1.156(5) . ?
O2 C2 1.134(4) . ?
O3 C3 1.150(5) . ?
O1 C1 1.140(5) . ?
C31 C32 1.392(5) . ?
C31 C36 1.393(5) . ?
C36 C35 1.389(5) . ?
C36 H36 0.88(4) . ?
C32 C33 1.391(6) . ?
C32 H32 1.01(5) . ?
C22 C23 1.405(7) . ?
C22 C21 1.414(7) . ?
C22 H22 0.89(6) . ?
C34 C33 1.362(8) . ?
C34 C35 1.362(8) . ?
C34 H34 1.01(6) . ?
C14 C15 1.385(10) . ?
C14 C13 1.400(10) . ?
C14 H14 0.82(9) . ?
C11 C15 1.379(8) . ?
C11 C12 1.390(7) . ?
C11 H11 0.82(5) . ?
C25 C24 1.409(7) . ?
C25 C21 1.424(8) . ?
C25 H25 0.86(4) . ?
C21 H21 1.04(5) . ?
C13 C12 1.357(9) . ?
C13 H13 0.94(6) . ?
C15 H15 0.84(6) . ?
C33 H33 0.74(5) . ?
C35 H35 0.87(5) . ?
C24 C23 1.374(7) . ?
C24 H24 0.99(6) . ?
C12 H12 0.80(6) . ?
C23 H23 0.91(7) . ?

loop_
_geom_torsion_atom_site_label_1
_geom_torsion_atom_site_label_2
_geom_torsion_atom_site_label_3
_geom_torsion_atom_site_label_4
_geom_torsion
_geom_torsion_site_symmetry_1
_geom_torsion_site_symmetry_2
_geom_torsion_site_symmetry_3
_geom_torsion_site_symmetry_4
_geom_torsion_publ_flag
C4 Mo2 P1 C31 8.72(17) . . . . ?
C3 Mo2 P1 C31 -67.71(19) . . . . ?
C13 Mo2 P1 C31 93.2(3) . . . . ?
C12 Mo2 P1 C31 98.64(19) . . . . ?
C14 Mo2 P1 C31 150.3(4) . . . . ?
C11 Mo2 P1 C31 131.13(19) . . . . ?
C15 Mo2 P1 C31 158.3(2) . . . . ?
C4 Mo2 P1 Mo1 128.56(11) . . . . ?
C3 Mo2 P1 Mo1 52.13(14) . . . . ?
C13 Mo2 P1 Mo1 -147.0(3) . . . . ?
C12 Mo2 P1 Mo1 -141.52(14) . . . . ?
C14 Mo2 P1 Mo1 -89.8(4) . . . . ?
C11 Mo2 P1 Mo1 -109.03(13) . . . . ?
C15 Mo2 P1 Mo1 -81.86(15) . . . . ?
C2 Mo1 P1 C31 57.82(16) . . . . ?
C1 Mo1 P1 C31 135.26(17) . . . . ?
C25 Mo1 P1 C31 -8.3(2) . . . . ?
C21 Mo1 P1 C31 -16.50(17) . . . . ?
C24 Mo1 P1 C31 -62.0(2) . . . . ?
C22 Mo1 P1 C31 -50.82(18) . . . . ?
C23 Mo1 P1 C31 -75.21(17) . . . . ?
Cl1 Mo1 P1 C31 -145.51(12) . . . . ?
C2 Mo1 P1 Mo2 -72.12(11) . . . . ?
C1 Mo1 P1 Mo2 5.31(12) . . . . ?
C25 Mo1 P1 Mo2 -138.24(19) . . . . ?
C21 Mo1 P1 Mo2 -146.44(13) . . . . ?
C24 Mo1 P1 Mo2 168.1(2) . . . . ?
C22 Mo1 P1 Mo2 179.23(12) . . . . ?
C23 Mo1 P1 Mo2 154.85(12) . . . . ?
Cl1 Mo1 P1 Mo2 84.55(3) . . . . ?
Mo2 P1 C31 C32 -145.5(2) . . . . ?
Mo1 P1 C31 C32 109.9(3) . . . . ?
Mo2 P1 C31 C36 35.4(3) . . . . ?
Mo1 P1 C31 C36 -69.2(3) . . . . ?
C4 Mo2 C3 O3 69(4) . . . . ?
C13 Mo2 C3 O3 -19(5) . . . . ?
C12 Mo2 C3 O3 -13(5) . . . . ?
C14 Mo2 C3 O3 -53(4) . . . . ?
C11 Mo2 C3 O3 -67(5) . . . . ?
C15 Mo2 C3 O3 -79(4) . . . . ?
P1 Mo2 C3 O3 148(4) . . . . ?
C2 Mo1 C1 O1 -89(3) . . . . ?
C25 Mo1 C1 O1 -11(3) . . . . ?
C21 Mo1 C1 O1 -25(3) . . . . ?
C24 Mo1 C1 O1 24(3) . . . . ?
C22 Mo1 C1 O1 26(3) . . . . ?
C23 Mo1 C1 O1 46(3) . . . . ?
P1 Mo1 C1 O1 -166(3) . . . . ?
Cl1 Mo1 C1 O1 116(3) . . . . ?
C32 C31 C36 C35 -0.6(5) . . . . ?
P1 C31 C36 C35 178.5(3) . . . . ?
C36 C31 C32 C33 0.9(5) . . . . ?
P1 C31 C32 C33 -178.3(3) . . . . ?
C2 Mo1 C22 C23 140.2(3) . . . . ?
C1 Mo1 C22 C23 31.4(5) . . . . ?
C25 Mo1 C22 C23 76.3(3) . . . . ?
C21 Mo1 C22 C23 115.1(4) . . . . ?
C24 Mo1 C22 C23 34.5(3) . . . . ?
P1 Mo1 C22 C23 -138.1(3) . . . . ?
Cl1 Mo1 C22 C23 -55.5(3) . . . . ?
C2 Mo1 C22 C21 25.2(3) . . . . ?
C1 Mo1 C22 C21 -83.7(4) . . . . ?
C25 Mo1 C22 C21 -38.8(3) . . . . ?
C24 Mo1 C22 C21 -80.6(3) . . . . ?
C23 Mo1 C22 C21 -115.1(4) . . . . ?
P1 Mo1 C22 C21 106.8(3) . . . . ?
Cl1 Mo1 C22 C21 -170.6(3) . . . . ?
C4 Mo2 C14 C15 146.8(4) . . . . ?
C3 Mo2 C14 C15 -134.2(4) . . . . ?
C13 Mo2 C14 C15 115.5(6) . . . . ?
C12 Mo2 C14 C15 78.0(4) . . . . ?
C11 Mo2 C14 C15 36.3(3) . . . . ?
P1 Mo2 C14 C15 13.3(7) . . . . ?
C4 Mo2 C14 C13 31.3(5) . . . . ?
C3 Mo2 C14 C13 110.3(4) . . . . ?
C12 Mo2 C14 C13 -37.6(4) . . . . ?
C11 Mo2 C14 C13 -79.2(4) . . . . ?
C15 Mo2 C14 C13 -115.5(6) . . . . ?
P1 Mo2 C14 C13 -102.2(5) . . . . ?
C4 Mo2 C11 C15 -145.6(3) . . . . ?
C3 Mo2 C11 C15 -19.4(5) . . . . ?
C13 Mo2 C11 C15 -78.7(4) . . . . ?
C12 Mo2 C11 C15 -115.4(5) . . . . ?
C14 Mo2 C11 C15 -36.5(4) . . . . ?
P1 Mo2 C11 C15 130.6(3) . . . . ?
C4 Mo2 C11 C12 -30.2(4) . . . . ?
C3 Mo2 C11 C12 95.9(4) . . . . ?
C13 Mo2 C11 C12 36.7(4) . . . . ?
C14 Mo2 C11 C12 78.9(4) . . . . ?
C15 Mo2 C11 C12 115.4(5) . . . . ?
P1 Mo2 C11 C12 -114.0(4) . . . . ?
C2 Mo1 C25 C24 163.5(3) . . . . ?
C1 Mo1 C25 C24 82.1(3) . . . . ?
C21 Mo1 C25 C24 -115.0(5) . . . . ?
C22 Mo1 C25 C24 -77.1(3) . . . . ?
C23 Mo1 C25 C24 -36.4(3) . . . . ?
P1 Mo1 C25 C24 -128.7(3) . . . . ?
Cl1 Mo1 C25 C24 -7.1(4) . . . . ?
C2 Mo1 C25 C21 -81.6(3) . . . . ?
C1 Mo1 C25 C21 -162.9(3) . . . . ?
C24 Mo1 C25 C21 115.0(5) . . . . ?
C22 Mo1 C25 C21 37.8(3) . . . . ?
C23 Mo1 C25 C21 78.6(3) . . . . ?
P1 Mo1 C25 C21 -13.7(4) . . . . ?
Cl1 Mo1 C25 C21 107.8(3) . . . . ?
C23 C22 C21 C25 -1.2(5) . . . . ?
Mo1 C22 C21 C25 64.4(3) . . . . ?
C23 C22 C21 Mo1 -65.6(3) . . . . ?
C24 C25 C21 C22 0.1(5) . . . . ?
Mo1 C25 C21 C22 -66.5(3) . . . . ?
C24 C25 C21 Mo1 66.5(3) . . . . ?
C2 Mo1 C21 C22 -155.4(3) . . . . ?
C1 Mo1 C21 C22 138.1(3) . . . . ?
C25 Mo1 C21 C22 114.9(4) . . . . ?
C24 Mo1 C21 C22 77.1(3) . . . . ?
C23 Mo1 C21 C22 37.3(3) . . . . ?
P1 Mo1 C21 C22 -75.0(3) . . . . ?
Cl1 Mo1 C21 C22 12.2(3) . . . . ?
C2 Mo1 C21 C25 89.7(3) . . . . ?
C1 Mo1 C21 C25 23.1(4) . . . . ?
C24 Mo1 C21 C25 -37.8(3) . . . . ?
C22 Mo1 C21 C25 -114.9(4) . . . . ?
C23 Mo1 C21 C25 -77.6(3) . . . . ?
P1 Mo1 C21 C25 170.0(3) . . . . ?
Cl1 Mo1 C21 C25 -102.7(3) . . . . ?
C15 C14 C13 C12 0.1(6) . . . . ?
Mo2 C14 C13 C12 66.2(4) . . . . ?
C15 C14 C13 Mo2 -66.1(4) . . . . ?
C4 Mo2 C13 C12 91.7(4) . . . . ?
C3 Mo2 C13 C12 172.4(4) . . . . ?
C14 Mo2 C13 C12 -114.6(6) . . . . ?
C11 Mo2 C13 C12 -37.2(3) . . . . ?
C15 Mo2 C13 C12 -77.7(4) . . . . ?
P1 Mo2 C13 C12 9.4(5) . . . . ?
C4 Mo2 C13 C14 -153.7(4) . . . . ?
C3 Mo2 C13 C14 -73.0(4) . . . . ?
C12 Mo2 C13 C14 114.6(6) . . . . ?
C11 Mo2 C13 C14 77.4(4) . . . . ?
C15 Mo2 C13 C14 36.9(4) . . . . ?
P1 Mo2 C13 C14 123.9(4) . . . . ?
C1 Mo1 C2 O2 107(2) . . . . ?
C25 Mo1 C2 O2 7(2) . . . . ?
C21 Mo1 C2 O2 -30(2) . . . . ?
C24 Mo1 C2 O2 18(2) . . . . ?
C22 Mo1 C2 O2 -45(2) . . . . ?
C23 Mo1 C2 O2 -15(2) . . . . ?
P1 Mo1 C2 O2 -130(2) . . . . ?
Cl1 Mo1 C2 O2 171(2) . . . . ?
C12 C11 C15 C14 -1.8(5) . . . . ?
Mo2 C11 C15 C14 62.1(4) . . . . ?
C12 C11 C15 Mo2 -63.9(3) . . . . ?
C13 C14 C15 C11 1.0(6) . . . . ?
Mo2 C14 C15 C11 -62.3(3) . . . . ?
C13 C14 C15 Mo2 63.4(3) . . . . ?
C4 Mo2 C15 C11 59.7(5) . . . . ?
C3 Mo2 C15 C11 168.3(3) . . . . ?
C13 Mo2 C15 C11 79.1(4) . . . . ?
C12 Mo2 C15 C11 38.0(3) . . . . ?
C14 Mo2 C15 C11 117.2(5) . . . . ?
P1 Mo2 C15 C11 -54.7(3) . . . . ?
C4 Mo2 C15 C14 -57.5(6) . . . . ?
C3 Mo2 C15 C14 51.1(5) . . . . ?
C13 Mo2 C15 C14 -38.1(4) . . . . ?
C12 Mo2 C15 C14 -79.2(4) . . . . ?
C11 Mo2 C15 C14 -117.2(5) . . . . ?
P1 Mo2 C15 C14 -171.9(4) . . . . ?
C3 Mo2 C4 O4 -107(4) . . . . ?
C13 Mo2 C4 O4 -6(4) . . . . ?
C12 Mo2 C4 O4 28(4) . . . . ?
C14 Mo2 C4 O4 -23(4) . . . . ?
C11 Mo2 C4 O4 45(4) . . . . ?
C15 Mo2 C4 O4 10(4) . . . . ?
P1 Mo2 C4 O4 132(4) . . . . ?
C35 C34 C33 C32 0.1(7) . . . . ?
C31 C32 C33 C34 -0.7(6) . . . . ?
C33 C34 C35 C36 0.2(7) . . . . ?
C31 C36 C35 C34 0.1(6) . . . . ?
C21 C25 C24 C23 1.1(5) . . . . ?
Mo1 C25 C24 C23 65.8(3) . . . . ?
C21 C25 C24 Mo1 -64.8(3) . . . . ?
C2 Mo1 C24 C23 -133.4(3) . . . . ?
C1 Mo1 C24 C23 143.2(3) . . . . ?
C25 Mo1 C24 C23 -115.8(4) . . . . ?
C21 Mo1 C24 C23 -77.1(3) . . . . ?
C22 Mo1 C24 C23 -35.2(3) . . . . ?
P1 Mo1 C24 C23 -22.1(4) . . . . ?
Cl1 Mo1 C24 C23 58.5(3) . . . . ?
C2 Mo1 C24 C25 -17.6(4) . . . . ?
C1 Mo1 C24 C25 -100.9(3) . . . . ?
C21 Mo1 C24 C25 38.7(3) . . . . ?
C22 Mo1 C24 C25 80.6(3) . . . . ?
C23 Mo1 C24 C25 115.8(4) . . . . ?
P1 Mo1 C24 C25 93.7(4) . . . . ?
Cl1 Mo1 C24 C25 174.4(3) . . . . ?
C14 C13 C12 C11 -1.2(6) . . . . ?
Mo2 C13 C12 C11 65.4(3) . . . . ?
C14 C13 C12 Mo2 -66.6(4) . . . . ?
C15 C11 C12 C13 1.9(5) . . . . ?
Mo2 C11 C12 C13 -64.2(3) . . . . ?
C15 C11 C12 Mo2 66.1(3) . . . . ?
C4 Mo2 C12 C13 -88.7(4) . . . . ?
C3 Mo2 C12 C13 -10.6(5) . . . . ?
C14 Mo2 C12 C13 38.6(4) . . . . ?
C11 Mo2 C12 C13 116.5(5) . . . . ?
C15 Mo2 C12 C13 79.5(4) . . . . ?
P1 Mo2 C12 C13 -173.5(4) . . . . ?
C4 Mo2 C12 C11 154.8(4) . . . . ?
C3 Mo2 C12 C11 -127.1(3) . . . . ?
C13 Mo2 C12 C11 -116.5(5) . . . . ?
C14 Mo2 C12 C11 -77.9(4) . . . . ?
C15 Mo2 C12 C11 -37.0(4) . . . . ?
P1 Mo2 C12 C11 70.0(4) . . . . ?
C25 C24 C23 C22 -1.9(5) . . . . ?
Mo1 C24 C23 C22 60.6(3) . . . . ?
C25 C24 C23 Mo1 -62.5(3) . . . . ?
C21 C22 C23 C24 1.9(5) . . . . ?
Mo1 C22 C23 C24 -60.7(3) . . . . ?
C21 C22 C23 Mo1 62.6(3) . . . . ?
C2 Mo1 C23 C24 65.0(3) . . . . ?
C1 Mo1 C23 C24 -42.8(3) . . . . ?
C25 Mo1 C23 C24 38.3(3) . . . . ?
C21 Mo1 C23 C24 81.7(3) . . . . ?
C22 Mo1 C23 C24 120.1(4) . . . . ?
P1 Mo1 C23 C24 166.6(2) . . . . ?
Cl1 Mo1 C23 C24 -118.1(3) . . . . ?
C2 Mo1 C23 C22 -55.1(4) . . . . ?
C1 Mo1 C23 C22 -162.9(3) . . . . ?
C25 Mo1 C23 C22 -81.8(3) . . . . ?
C21 Mo1 C23 C22 -38.4(3) . . . . ?
C24 Mo1 C23 C22 -120.1(4) . . . . ?
P1 Mo1 C23 C22 46.5(3) . . . . ?
Cl1 Mo1 C23 C22 121.7(3) . . . . ?
